data_4308930
loop_
_publ_author_name
'Dan Li'
'Wen-Juan Shi'
'Lei Hou'

_publ_section_title
;
Coordination Polymers of Copper(I) Halides and Neutral Heterocyclic Thiones
with New Coordination Modes
;
_journal_name_full 'Inorganic Chemistry'
_journal_page_first 3907
_journal_page_last 3913
_journal_paper_doi 10.1021/ic050209j
_journal_volume 44
_journal_year 2005
_chemical_formula_sum 'C16 H16 Br4 Cu4 N8 S4'
_chemical_formula_weight 1022.41
_chemical_name_systematic
; 
 ? 
;
_space_group_IT_number 2
_symmetry_cell_setting triclinic
_symmetry_space_group_name_Hall '-P 1'
_symmetry_space_group_name_H-M 'P -1'
_atom_sites_solution_hydrogens geom
_atom_sites_solution_primary direct
_atom_sites_solution_secondary difmap
_audit_creation_method SHELXL-97
_cell_angle_alpha 83.579(2)
_cell_angle_beta 81.452(2)
_cell_angle_gamma 63.055(2)
_cell_formula_units_Z 1
_cell_length_a 7.4238(8)
_cell_length_b 7.5749(8)
_cell_length_c 13.4896(15)
_cell_measurement_temperature 293(2)
_cell_volume 667.87(13)
_computing_structure_refinement 'SHELXL-97 (Sheldrick, 1997)'
_computing_structure_solution 'SHELXS-97 (Sheldrick, 1990)'
_diffrn_ambient_temperature 293(2)
_diffrn_measured_fraction_theta_full 0.951
_diffrn_measured_fraction_theta_max 0.951
_diffrn_radiation_monochromator graphite
_diffrn_radiation_source 'fine-focus sealed tube'
_diffrn_radiation_type MoK\a
_diffrn_radiation_wavelength 0.71073
_diffrn_reflns_av_R_equivalents 0.0217
_diffrn_reflns_av_sigmaI/netI 0.0374
_diffrn_reflns_limit_h_max 9
_diffrn_reflns_limit_h_min -9
_diffrn_reflns_limit_k_max 9
_diffrn_reflns_limit_k_min -9
_diffrn_reflns_limit_l_max 17
_diffrn_reflns_limit_l_min -17
_diffrn_reflns_number 5860
_diffrn_reflns_theta_full 27.88
_diffrn_reflns_theta_max 27.88
_diffrn_reflns_theta_min 1.53
_exptl_absorpt_coefficient_mu 9.463
_exptl_crystal_colour Dark_red
_exptl_crystal_density_diffrn 2.542
_exptl_crystal_density_method 'not measured'
_exptl_crystal_description block
_exptl_crystal_F_000 488
_exptl_crystal_size_max 0.19
_exptl_crystal_size_mid 0.16
_exptl_crystal_size_min 0.11
_refine_diff_density_max 0.674
_refine_diff_density_min -0.467
_refine_diff_density_rms 0.117
_refine_ls_extinction_method none
_refine_ls_goodness_of_fit_ref 1.039
_refine_ls_hydrogen_treatment mixed
_refine_ls_matrix_type full
_refine_ls_number_parameters 195
_refine_ls_number_reflns 3031
_refine_ls_number_restraints 0
_refine_ls_restrained_S_all 1.039
_refine_ls_R_factor_all 0.0448
_refine_ls_R_factor_gt 0.0352
_refine_ls_shift/su_max 1.057
_refine_ls_shift/su_mean 0.032
_refine_ls_structure_factor_coef Fsqd
_refine_ls_weighting_details 'calc w=1/[\s^2^(Fo^2^)+(0.0322P)^2^+0.9135P] where P=(Fo^2^+2Fc^2^)/3'
_refine_ls_weighting_scheme calc
_refine_ls_wR_factor_gt 0.0702
_refine_ls_wR_factor_ref 0.0799
_reflns_number_gt 2546
_reflns_number_total 3031
_reflns_threshold_expression >2sigma(I)
_cod_data_source_file ic050209jsi20050207_015724.cif
_cod_data_source_block 1
_cod_database_code 4308930

loop_
_symmetry_equiv_pos_as_xyz
'x, y, z'
'-x, -y, -z'

loop_
_atom_site_label
_atom_site_type_symbol
_atom_site_fract_x
_atom_site_fract_y
_atom_site_fract_z
_atom_site_U_iso_or_equiv
_atom_site_adp_type
_atom_site_occupancy
_atom_site_symmetry_multiplicity
_atom_site_calc_flag
_atom_site_refinement_flags
_atom_site_disorder_assembly
_atom_site_disorder_group
Br1 Br 0.88441(7) 0.28929(7) 0.21089(3) 0.03285(13) Uani 1 1 d . . .
Br2 Br 0.26869(8) 0.58247(7) 0.13537(3) 0.03985(15) Uani 1 1 d . . .
Cu1 Cu 0.67169(9) 0.51188(8) 0.34831(4) 0.03317(15) Uani 1 1 d . . .
Cu2 Cu 0.47343(11) 0.31034(8) 0.24942(4) 0.04031(18) Uani 1 1 d . . .
S2 S 0.43756(16) 0.36744(15) 0.41129(8) 0.0238(2) Uani 1 1 d . . .
S1 S 0.51907(18) 0.84074(16) 0.31173(8) 0.0298(3) Uani 1 1 d . . .
C1 C 0.6037(6) 0.8886(6) 0.1925(3) 0.0233(9) Uani 1 1 d . . .
N2 N 0.5864(6) 1.0723(5) 0.1628(3) 0.0275(8) Uani 1 1 d . . .
N1 N 0.6902(7) 0.7468(6) 0.1245(3) 0.0328(9) Uani 1 1 d . . .
C3 C 0.7554(8) 0.9546(8) 0.0014(4) 0.0349(11) Uani 1 1 d . . .
C4 C 0.6629(8) 1.0999(7) 0.0702(3) 0.0329(11) Uani 1 1 d . . .
C2 C 0.7688(8) 0.7741(7) 0.0312(3) 0.0358(11) Uani 1 1 d . . .
C5 C 0.2150(6) 0.5746(6) 0.4385(3) 0.0211(8) Uani 1 1 d . . .
N4 N 0.1381(5) 0.6158(5) 0.5350(2) 0.0227(7) Uani 1 1 d . . .
N3 N 0.1133(5) 0.6981(5) 0.3637(3) 0.0259(8) Uani 1 1 d . . .
C8 C -0.0459(7) 0.7699(7) 0.5528(3) 0.0272(9) Uani 1 1 d . . .
C7 C -0.1549(7) 0.8918(7) 0.4777(4) 0.0326(10) Uani 1 1 d . . .
C6 C -0.0690(7) 0.8550(7) 0.3812(4) 0.0308(10) Uani 1 1 d . . .
H3 H 0.812(7) 0.976(6) -0.050(3) 0.020(12) Uiso 1 1 d . . .
H4 H 0.654(8) 1.231(8) 0.048(4) 0.052(16) Uiso 1 1 d . . .
H6 H -0.119(7) 0.935(7) 0.323(3) 0.027(12) Uiso 1 1 d . . .
H7 H -0.282(8) 0.994(7) 0.492(4) 0.038(14) Uiso 1 1 d . . .
H8 H -0.098(8) 0.786(8) 0.629(4) 0.055(16) Uiso 1 1 d . . .
H5 H 0.242(18) 0.688(17) 0.248(8) 0.25(5) Uiso 1 1 d . . .
H1 H 0.708(9) 0.649(9) 0.144(4) 0.050(19) Uiso 1 1 d . . .
H2 H 0.826(8) 0.661(8) -0.006(4) 0.052(16) Uiso 1 1 d . . .

loop_
_atom_site_aniso_label
_atom_site_aniso_U_11
_atom_site_aniso_U_22
_atom_site_aniso_U_33
_atom_site_aniso_U_23
_atom_site_aniso_U_13
_atom_site_aniso_U_12
Br1 0.0394(3) 0.0267(2) 0.0253(2) -0.00577(17) 0.00517(19) -0.0101(2)
Br2 0.0580(3) 0.0323(3) 0.0239(2) 0.00226(19) -0.0060(2) -0.0158(2)
Cu1 0.0360(3) 0.0269(3) 0.0271(3) 0.0024(2) 0.0008(2) -0.0078(3)
Cu2 0.0632(5) 0.0262(3) 0.0234(3) -0.0062(2) 0.0007(3) -0.0133(3)
S2 0.0252(5) 0.0193(5) 0.0216(5) -0.0010(4) 0.0008(4) -0.0061(4)
S1 0.0396(7) 0.0218(5) 0.0232(5) -0.0017(4) 0.0059(5) -0.0121(5)
C1 0.028(2) 0.022(2) 0.0182(19) -0.0037(16) 0.0000(17) -0.0097(18)
N2 0.037(2) 0.0208(18) 0.0225(18) -0.0026(14) -0.0011(16) -0.0113(16)
N1 0.049(3) 0.020(2) 0.026(2) -0.0016(16) -0.0008(18) -0.0127(19)
C3 0.043(3) 0.040(3) 0.021(2) 0.000(2) 0.006(2) -0.021(2)
C4 0.048(3) 0.028(2) 0.025(2) -0.0022(19) 0.005(2) -0.021(2)
C2 0.039(3) 0.031(3) 0.025(2) -0.006(2) -0.001(2) -0.005(2)
C5 0.021(2) 0.0193(19) 0.025(2) -0.0021(16) -0.0022(17) -0.0100(17)
N4 0.0222(18) 0.0262(18) 0.0187(17) -0.0046(14) 0.0012(14) -0.0100(15)
N3 0.0240(19) 0.0252(18) 0.0247(18) 0.0038(14) -0.0042(15) -0.0083(15)
C8 0.023(2) 0.031(2) 0.027(2) -0.0054(18) 0.0019(18) -0.0118(19)
C7 0.024(2) 0.026(2) 0.039(3) -0.004(2) -0.003(2) -0.0036(19)
C6 0.029(2) 0.023(2) 0.038(3) 0.005(2) -0.009(2) -0.0092(19)

loop_
_atom_type_symbol
_atom_type_description
_atom_type_scat_dispersion_real
_atom_type_scat_dispersion_imag
_atom_type_scat_source
C C 0.0033 0.0016 'International Tables Vol C Tables 4.2.6.8 and 6.1.1.4'
H H 0.0000 0.0000 'International Tables Vol C Tables 4.2.6.8 and 6.1.1.4'
N N 0.0061 0.0033 'International Tables Vol C Tables 4.2.6.8 and 6.1.1.4'
S S 0.1246 0.1234 'International Tables Vol C Tables 4.2.6.8 and 6.1.1.4'
Cu Cu 0.3201 1.2651 'International Tables Vol C Tables 4.2.6.8 and 6.1.1.4'
Br Br -0.2901 2.4595 'International Tables Vol C Tables 4.2.6.8 and 6.1.1.4'

loop_
_geom_angle_atom_site_label_1
_geom_angle_atom_site_label_2
_geom_angle_atom_site_label_3
_geom_angle
_geom_angle_site_symmetry_1
_geom_angle_site_symmetry_3
_geom_angle_publ_flag
N4 Cu1 S1 122.64(10) 2_666 . ?
N4 Cu1 S2 95.63(10) 2_666 . ?
S1 Cu1 S2 114.55(5) . . ?
N4 Cu1 Br1 100.31(9) 2_666 . ?
S1 Cu1 Br1 118.29(4) . . ?
S2 Cu1 Br1 101.20(3) . . ?
N2 Cu2 S2 137.78(11) 1_545 . ?
N2 Cu2 Br2 102.16(10) 1_545 . ?
S2 Cu2 Br2 118.43(4) . . ?
C5 S2 Cu2 109.27(15) . . ?
C5 S2 Cu1 101.68(14) . . ?
Cu2 S2 Cu1 81.45(4) . . ?
C1 S1 Cu1 109.29(14) . . ?
N2 C1 N1 117.9(4) . . ?
N2 C1 S1 120.4(3) . . ?
N1 C1 S1 121.7(3) . . ?
C4 N2 C1 118.1(4) . . ?
C4 N2 Cu2 115.1(3) . 1_565 ?
C1 N2 Cu2 126.6(3) . 1_565 ?
C2 N1 C1 124.0(4) . . ?
C2 N1 H1 120(5) . . ?
C1 N1 H1 115(5) . . ?
C2 C3 C4 117.1(4) . . ?
C2 C3 H3 123(3) . . ?
C4 C3 H3 119(3) . . ?
N2 C4 C3 124.1(4) . . ?
N2 C4 H4 119(3) . . ?
C3 C4 H4 117(3) . . ?
C3 C2 N1 118.6(4) . . ?
C3 C2 H2 128(3) . . ?
N1 C2 H2 114(3) . . ?
N4 C5 N3 119.3(4) . . ?
N4 C5 S2 120.2(3) . . ?
N3 C5 S2 120.5(3) . . ?
C8 N4 C5 118.1(4) . . ?
C8 N4 Cu1 120.0(3) . 2_666 ?
C5 N4 Cu1 120.3(3) . 2_666 ?
C6 N3 C5 122.6(4) . . ?
C6 N3 H5 117(4) . . ?
C5 N3 H5 118(4) . . ?
N4 C8 C7 123.1(4) . . ?
N4 C8 H8 113(3) . . ?
C7 C8 H8 124(3) . . ?
C6 C7 C8 117.8(4) . . ?
C6 C7 H7 121(3) . . ?
C8 C7 H7 121(3) . . ?
N3 C6 C7 118.8(4) . . ?
N3 C6 H6 114(3) . . ?
C7 C6 H6 127(3) . . ?

loop_
_geom_bond_atom_site_label_1
_geom_bond_atom_site_label_2
_geom_bond_distance
_geom_bond_site_symmetry_2
_geom_bond_publ_flag
Br1 Cu1 2.4877(7) . ?
Br2 Cu2 2.4644(8) . ?
Cu1 N4 2.119(3) 2_666 ?
Cu1 S1 2.2508(12) . ?
Cu1 S2 2.4528(12) . ?
Cu2 N2 2.032(3) 1_545 ?
Cu2 S2 2.2271(12) . ?
S2 C5 1.710(4) . ?
S1 C1 1.700(4) . ?
C1 N2 1.358(5) . ?
C1 N1 1.351(5) . ?
N2 C4 1.328(5) . ?
N2 Cu2 2.032(3) 1_565 ?
N1 C2 1.341(6) . ?
N1 H1 0.72(6) . ?
C3 C2 1.344(7) . ?
C3 C4 1.377(6) . ?
C3 H3 0.80(4) . ?
C4 H4 0.98(6) . ?
C2 H2 0.93(6) . ?
C5 N4 1.352(5) . ?
C5 N3 1.356(5) . ?
N4 C8 1.344(5) . ?
N4 Cu1 2.119(3) 2_666 ?
N3 C6 1.346(5) . ?
N3 H5 1.69(11) . ?
C8 C7 1.375(6) . ?
C8 H8 1.04(6) . ?
C7 C6 1.362(7) . ?
C7 H7 0.92(5) . ?
C6 H6 0.94(5) . ?

loop_
_geom_torsion_atom_site_label_1
_geom_torsion_atom_site_label_2
_geom_torsion_atom_site_label_3
_geom_torsion_atom_site_label_4
_geom_torsion
_geom_torsion_site_symmetry_1
_geom_torsion_site_symmetry_2
_geom_torsion_site_symmetry_3
_geom_torsion_site_symmetry_4
_geom_torsion_publ_flag
N2 Cu2 S2 C5 -144.5(2) 1_545 . . . ?
Br2 Cu2 S2 C5 17.92(16) . . . . ?
N2 Cu2 S2 Cu1 116.06(17) 1_545 . . . ?
Br2 Cu2 S2 Cu1 -81.54(4) . . . . ?
N4 Cu1 S2 C5 115.96(17) 2_666 . . . ?
S1 Cu1 S2 C5 -13.90(15) . . . . ?
Br1 Cu1 S2 C5 -142.34(15) . . . . ?
N4 Cu1 S2 Cu2 -136.00(10) 2_666 . . . ?
S1 Cu1 S2 Cu2 94.14(5) . . . . ?
Br1 Cu1 S2 Cu2 -34.30(4) . . . . ?
N4 Cu1 S1 C1 118.14(19) 2_666 . . . ?
S2 Cu1 S1 C1 -126.97(16) . . . . ?
Br1 Cu1 S1 C1 -7.74(17) . . . . ?
Cu1 S1 C1 N2 -159.4(3) . . . . ?
Cu1 S1 C1 N1 20.3(4) . . . . ?
N1 C1 N2 C4 -2.7(6) . . . . ?
S1 C1 N2 C4 177.1(4) . . . . ?
N1 C1 N2 Cu2 -177.5(3) . . . 1_565 ?
S1 C1 N2 Cu2 2.3(5) . . . 1_565 ?
N2 C1 N1 C2 3.4(7) . . . . ?
S1 C1 N1 C2 -176.4(4) . . . . ?
C1 N2 C4 C3 1.3(8) . . . . ?
Cu2 N2 C4 C3 176.7(4) 1_565 . . . ?
C2 C3 C4 N2 -0.3(8) . . . . ?
C4 C3 C2 N1 0.7(8) . . . . ?
C1 N1 C2 C3 -2.4(8) . . . . ?
Cu2 S2 C5 N4 166.0(3) . . . . ?
Cu1 S2 C5 N4 -109.1(3) . . . . ?
Cu2 S2 C5 N3 -13.5(4) . . . . ?
Cu1 S2 C5 N3 71.4(3) . . . . ?
N3 C5 N4 C8 5.3(6) . . . . ?
S2 C5 N4 C8 -174.1(3) . . . . ?
N3 C5 N4 Cu1 -160.2(3) . . . 2_666 ?
S2 C5 N4 Cu1 20.4(4) . . . 2_666 ?
N4 C5 N3 C6 -4.2(6) . . . . ?
S2 C5 N3 C6 175.2(3) . . . . ?
C5 N4 C8 C7 -2.8(6) . . . . ?
Cu1 N4 C8 C7 162.8(4) 2_666 . . . ?
N4 C8 C7 C6 -1.2(7) . . . . ?
C5 N3 C6 C7 0.2(7) . . . . ?
C8 C7 C6 N3 2.5(7) . . . . ?
